data_7159150
loop_
_publ_author_name
'Aich, Shobhon'
'Nandi, Rajesh'
'Chatterjee, Nirbhik'
'Gayen, Krishnanka S.'
'Pal, Subhasis'
'Maiti, Dilip K.'

_publ_section_title
;
 Catalytic I<sub>2</sub>-moist DMSO-mediated synthesis of valuable
 &#x3b1;-amidohydroxyketones and unsymmetrical <i>gem</i>-bisamides from
 benzimidates.
;
_journal_issue 12
_journal_name_full 'Organic &amp; biomolecular chemistry'
_journal_page_first 2524
_journal_page_last 2530
_journal_paper_doi 10.1039/d3ob00165b
_journal_volume 21
_journal_year 2023
_chemical_absolute_configuration unk
_chemical_formula_moiety 'C13 H11 N O3 S'
_chemical_formula_sum 'C13 H11 N O3 S'
_chemical_formula_weight 261.29
_space_group_crystal_system monoclinic
_space_group_IT_number 4
_space_group_name_Hall 'P 2yb'
_space_group_name_H-M_alt 'P 1 21 1'
_atom_sites_solution_hydrogens geom
_audit_creation_method SHELXL-2016/6
_audit_update_record
;
2022-02-17 deposited with the CCDC.	2023-02-14 downloaded from the CCDC.
;
_cell_angle_alpha 90
_cell_angle_beta 92.955(17)
_cell_angle_gamma 90
_cell_formula_units_Z 4
_cell_length_a 5.107(4)
_cell_length_b 24.81(2)
_cell_length_c 9.865(8)
_cell_measurement_reflns_used 18299
_cell_measurement_temperature 296(2)
_cell_measurement_theta_max 24.995
_cell_measurement_theta_min 1.642
_cell_volume 1248.3(17)
_computing_structure_refinement 'SHELXL-2016/6 (Sheldrick, 2016)'
_computing_structure_solution 'SHELXT 2014/5 (Sheldrick, 2014)'
_diffrn_ambient_temperature 296(2)
_diffrn_measured_fraction_theta_full 0.999
_diffrn_measured_fraction_theta_max 0.999
_diffrn_measurement_device_type 'Bruker Apex II'
_diffrn_measurement_method 'phi and omega scan'
_diffrn_radiation_type MoK\a
_diffrn_radiation_wavelength 0.71073
_diffrn_reflns_av_R_equivalents 0.1588
_diffrn_reflns_av_unetI/netI 0.1445
_diffrn_reflns_Laue_measured_fraction_full 0.999
_diffrn_reflns_Laue_measured_fraction_max 0.999
_diffrn_reflns_limit_h_max 6
_diffrn_reflns_limit_h_min -6
_diffrn_reflns_limit_k_max 28
_diffrn_reflns_limit_k_min -29
_diffrn_reflns_limit_l_max 11
_diffrn_reflns_limit_l_min -11
_diffrn_reflns_number 18299
_diffrn_reflns_point_group_measured_fraction_full 0.991
_diffrn_reflns_point_group_measured_fraction_max 0.991
_diffrn_reflns_theta_full 24.995
_diffrn_reflns_theta_max 24.995
_diffrn_reflns_theta_min 1.642
_exptl_absorpt_coefficient_mu 0.258
_exptl_absorpt_correction_T_max 0.968
_exptl_absorpt_correction_T_min 0.907
_exptl_absorpt_correction_type multi-scan
_exptl_absorpt_process_details SADABS
_exptl_crystal_colour white
_exptl_crystal_density_diffrn 1.390
_exptl_crystal_density_method 'not measured'
_exptl_crystal_description block
_exptl_crystal_F_000 544
_exptl_crystal_size_max 0.31
_exptl_crystal_size_mid 0.25
_exptl_crystal_size_min 0.25
_refine_diff_density_max 0.325
_refine_diff_density_min -0.348
_refine_diff_density_rms 0.098
_refine_ls_abs_structure_details
;
 Flack x determined using 675 quotients [(I+)-(I-)]/[(I+)+(I-)]
 (Parsons, Flack and Wagner, Acta Cryst. B69 (2013) 249-259).
;
_refine_ls_abs_structure_Flack 0.42(14)
_refine_ls_extinction_coef 0.054(9)
_refine_ls_extinction_expression Fc^*^=kFc[1+0.001xFc^2^\l^3^/sin(2\q)]^-1/4^
_refine_ls_extinction_method 'SHELXL-2016/6 (Sheldrick 2016)'
_refine_ls_goodness_of_fit_ref 1.028
_refine_ls_hydrogen_treatment constr
_refine_ls_matrix_type full
_refine_ls_number_parameters 328
_refine_ls_number_reflns 4346
_refine_ls_number_restraints 1
_refine_ls_restrained_S_all 1.028
_refine_ls_R_factor_all 0.1834
_refine_ls_R_factor_gt 0.0829
_refine_ls_shift/su_max 0.000
_refine_ls_shift/su_mean 0.000
_refine_ls_structure_factor_coef Fsqd
_refine_ls_weighting_details 'w=1/[\s^2^(Fo^2^)+(0.1052P)^2^+0.1091P] where P=(Fo^2^+2Fc^2^)/3'
_refine_ls_weighting_scheme calc
_refine_ls_wR_factor_gt 0.1819
_refine_ls_wR_factor_ref 0.2395
_reflns_Friedel_coverage 0.934
_reflns_Friedel_fraction_full 0.982
_reflns_Friedel_fraction_max 0.982
_reflns_number_gt 2053
_reflns_number_total 4346
_reflns_threshold_expression 'I > 2\s(I)'
_cod_data_source_file d3ob00165b2.cif
_cod_data_source_block SA84
_cod_depositor_comments 'Adding full bibliography for 7159150.cif.'
_cod_original_cell_volume 1248.2(17)
_cod_original_sg_symbol_H-M 'P 21'
_cod_database_code 7159150
_shelx_shelxl_version_number 2016/6
_shelx_space_group_comment
;
The symmetry employed for this shelxl refinement is uniquely defined
by the following loop, which should always be used as a source of
symmetry information in preference to the above space-group names.
They are only intended as comments.
;

loop_
_space_group_symop_operation_xyz
'x, y, z'
'-x, y+1/2, -z'

loop_
_atom_site_label
_atom_site_type_symbol
_atom_site_fract_x
_atom_site_fract_y
_atom_site_fract_z
_atom_site_U_iso_or_equiv
_atom_site_adp_type
_atom_site_occupancy
_atom_site_site_symmetry_order
_atom_site_calc_flag
_atom_site_refinement_flags_posn
_atom_site_refinement_flags_adp
_atom_site_refinement_flags_occupancy
_atom_site_disorder_assembly
_atom_site_disorder_group
S1 S 0.2595(8) 0.39328(18) 0.0795(4) 0.0748(14) Uani 1 1 d . . . . .
S2 S -0.2192(9) 0.6094(2) 0.1567(4) 0.0796(15) Uani 1 1 d . . . . .
O1 O 0.9758(19) 0.4068(4) 0.7081(9) 0.061(3) Uani 1 1 d . . . . .
O2 O 0.6034(18) 0.4766(4) 0.6302(9) 0.057(3) Uani 1 1 d . . . . .
H2 H 0.759610 0.484075 0.640729 0.085 Uiso 1 1 calc R U . . .
O3 O 0.1865(17) 0.4048(5) 0.3796(9) 0.069(3) Uani 1 1 d . . . . .
O4 O 0.103(2) 0.5277(4) 0.7007(11) 0.066(3) Uani 1 1 d . . . . .
H4 H 0.254559 0.517088 0.710026 0.099 Uiso 1 1 calc R U . . .
O5 O 0.5017(19) 0.5914(4) 0.7918(9) 0.064(3) Uani 1 1 d . . . . .
O6 O -0.2964(18) 0.6032(4) 0.4604(9) 0.065(3) Uani 1 1 d . . . . .
C1 C 0.431(3) 0.4184(7) -0.0457(15) 0.073(5) Uani 1 1 d . . . . .
H1 H 0.383882 0.413404 -0.137117 0.088 Uiso 1 1 calc R U . . .
C2 C 0.469(3) 0.4201(5) 0.1972(12) 0.044(3) Uani 1 1 d . . . . .
N3 N 0.616(2) 0.4200(5) 0.4358(9) 0.050(3) Uani 1 1 d . . . . .
H3 H 0.773120 0.422108 0.408585 0.060 Uiso 1 1 calc R U . . .
N4 N 0.136(2) 0.5876(5) 0.5168(10) 0.050(3) Uani 1 1 d . . . . .
H4A H 0.292218 0.587570 0.487961 0.060 Uiso 1 1 calc R U . . .
C5 C 0.200(3) 0.5523(5) 0.2317(11) 0.042(3) Uani 1 1 d . . . . .
H5 H 0.330103 0.533532 0.281594 0.050 Uiso 1 1 calc R U . . .
C1AA C 0.414(3) 0.4148(6) 0.3423(14) 0.049(4) Uani 1 1 d . . . . .
C0AA C 0.576(3) 0.4222(6) 0.5842(13) 0.050(4) Uani 1 1 d . . . . .
H0AA H 0.399093 0.409227 0.601382 0.060 Uiso 1 1 calc R U . . .
C3 C 0.778(3) 0.3861(6) 0.6570(12) 0.048(4) Uani 1 1 d . . . . .
C4 C 0.727(3) 0.3284(6) 0.6628(14) 0.057(4) Uani 1 1 d . . . . .
C2AA C 0.537(4) 0.3020(8) 0.586(2) 0.099(6) Uani 1 1 d . . . . .
H2AA H 0.428135 0.320936 0.524545 0.119 Uiso 1 1 calc R U . . .
C6 C 0.508(5) 0.2472(10) 0.601(3) 0.128(8) Uani 1 1 d . . . . .
H6 H 0.381765 0.229563 0.546017 0.154 Uiso 1 1 calc R U . . .
C7 C 0.660(6) 0.2172(10) 0.695(3) 0.127(10) Uani 1 1 d . . . . .
H7 H 0.628865 0.180812 0.709275 0.153 Uiso 1 1 calc R U . . .
C8 C 0.847(6) 0.2427(10) 0.760(3) 0.148(12) Uani 1 1 d . . . . .
H8 H 0.964184 0.223533 0.816786 0.177 Uiso 1 1 calc R U . . .
C9 C 0.878(4) 0.2969(9) 0.747(2) 0.113(8) Uani 1 1 d . . . . .
H9 H 1.011453 0.313400 0.800260 0.135 Uiso 1 1 calc R U . . .
C10 C 0.677(3) 0.4513(6) 0.1468(13) 0.053(4) Uani 1 1 d . . . . .
H10 H 0.804641 0.470342 0.197551 0.063 Uiso 1 1 calc R U . . .
C11 C 0.648(3) 0.4473(7) -0.0004(14) 0.074(5) Uani 1 1 d . . . . .
H11 H 0.765421 0.462661 -0.058190 0.088 Uiso 1 1 calc R U . . .
C12 C -0.041(3) 0.5823(7) 0.0358(14) 0.072(5) Uani 1 1 d . . . . .
H12 H -0.083925 0.585861 -0.056547 0.086 Uiso 1 1 calc R U . . .
C13 C -0.013(3) 0.5846(6) 0.2871(13) 0.055(4) Uani 1 1 d . . . . .
C14 C -0.070(3) 0.5934(6) 0.4271(13) 0.055(4) Uani 1 1 d . . . . .
C15 C 0.100(2) 0.5815(6) 0.6612(12) 0.044(3) Uani 1 1 d . . . . .
H15 H -0.071275 0.596605 0.680303 0.053 Uiso 1 1 calc R U . . .
C16 C 0.308(3) 0.6142(6) 0.7389(12) 0.048(3) Uani 1 1 d . . . . .
C17 C 0.271(3) 0.6743(7) 0.7568(14) 0.057(4) Uani 1 1 d . . . . .
C18 C 0.083(4) 0.7025(7) 0.689(2) 0.096(7) Uani 1 1 d . . . . .
H18 H -0.027485 0.684428 0.626434 0.115 Uiso 1 1 calc R U . . .
C19 C 0.046(5) 0.7571(9) 0.706(3) 0.126(8) Uani 1 1 d . . . . .
H19 H -0.091919 0.774834 0.660099 0.152 Uiso 1 1 calc R U . . .
C20 C 0.211(5) 0.7840(10) 0.791(3) 0.117(8) Uani 1 1 d . . . . .
H20 H 0.196406 0.821287 0.797989 0.141 Uiso 1 1 calc R U . . .
C21 C 0.168(3) 0.5553(6) 0.0847(14) 0.060(4) Uani 1 1 d . . . . .
H21 H 0.286294 0.539304 0.028317 0.072 Uiso 1 1 calc R U . . .
C22 C 0.403(5) 0.7574(9) 0.870(3) 0.130(9) Uani 1 1 d . . . . .
H22 H 0.511288 0.776385 0.932265 0.156 Uiso 1 1 calc R U . . .
C23 C 0.434(4) 0.7011(8) 0.8550(19) 0.103(7) Uani 1 1 d . . . . .
H23 H 0.558165 0.682216 0.908392 0.124 Uiso 1 1 calc R U . . .

loop_
_atom_site_aniso_label
_atom_site_aniso_U_11
_atom_site_aniso_U_22
_atom_site_aniso_U_33
_atom_site_aniso_U_23
_atom_site_aniso_U_13
_atom_site_aniso_U_12
S1 0.066(3) 0.093(4) 0.065(3) -0.007(2) -0.005(2) -0.006(2)
S2 0.066(3) 0.107(4) 0.064(3) 0.006(2) -0.012(2) 0.006(3)
O1 0.053(6) 0.075(7) 0.053(6) -0.001(5) -0.012(5) 0.000(5)
O2 0.053(6) 0.059(7) 0.058(6) -0.010(5) -0.002(5) 0.003(5)
O3 0.042(6) 0.115(9) 0.051(5) 0.012(6) 0.004(4) -0.008(6)
O4 0.064(7) 0.049(7) 0.084(8) 0.002(5) -0.003(6) 0.000(5)
O5 0.053(6) 0.072(7) 0.065(6) 0.000(5) -0.017(5) 0.012(6)
O6 0.037(6) 0.096(8) 0.059(5) 0.009(6) -0.007(4) 0.003(6)
C1 0.076(11) 0.088(12) 0.054(9) -0.002(9) 0.000(8) 0.008(11)
C2 0.038(8) 0.053(9) 0.040(7) -0.001(7) 0.000(6) 0.001(7)
N3 0.041(7) 0.071(8) 0.037(6) 0.005(5) -0.008(5) -0.001(6)
N4 0.035(6) 0.074(9) 0.043(6) 0.002(6) 0.014(5) 0.007(6)
C5 0.047(8) 0.050(9) 0.029(6) -0.002(6) 0.010(6) -0.009(7)
C1AA 0.039(9) 0.056(10) 0.053(8) 0.010(7) -0.003(7) 0.000(7)
C0AA 0.047(9) 0.046(9) 0.058(9) 0.005(7) 0.010(7) 0.003(7)
C3 0.044(9) 0.061(11) 0.040(7) 0.000(7) -0.003(6) 0.006(8)
C4 0.049(9) 0.062(11) 0.060(9) -0.001(8) 0.001(7) 0.001(8)
C2AA 0.101(15) 0.086(15) 0.106(14) 0.009(11) -0.035(12) -0.038(11)
C6 0.13(2) 0.081(18) 0.17(2) -0.008(16) -0.027(17) -0.046(16)
C7 0.12(2) 0.065(16) 0.20(3) 0.015(18) 0.08(2) -0.006(17)
C8 0.14(2) 0.060(18) 0.24(3) 0.059(18) -0.03(2) -0.010(17)
C9 0.100(15) 0.081(16) 0.148(18) 0.017(13) -0.080(14) -0.014(12)
C10 0.042(9) 0.075(12) 0.041(8) 0.010(7) -0.003(6) 0.007(9)
C11 0.060(11) 0.108(14) 0.052(9) 0.005(9) -0.008(8) 0.000(10)
C12 0.073(11) 0.108(14) 0.034(8) -0.003(8) 0.005(7) -0.002(11)
C13 0.050(9) 0.062(10) 0.050(8) 0.003(7) -0.021(7) -0.019(8)
C14 0.048(9) 0.067(11) 0.050(8) 0.001(8) -0.004(7) -0.009(8)
C15 0.031(7) 0.052(9) 0.049(8) -0.002(7) -0.006(6) 0.003(6)
C16 0.046(8) 0.051(9) 0.049(7) 0.003(7) 0.013(6) 0.001(8)
C17 0.055(10) 0.058(11) 0.059(8) 0.004(7) 0.008(7) 0.002(8)
C18 0.096(16) 0.048(12) 0.139(17) -0.032(11) -0.028(13) 0.025(10)
C19 0.112(19) 0.071(18) 0.20(2) -0.013(16) -0.003(17) 0.001(15)
C20 0.099(17) 0.066(15) 0.19(3) 0.010(16) 0.042(17) -0.008(14)
C21 0.060(10) 0.070(12) 0.050(8) 0.003(8) 0.004(8) -0.010(10)
C22 0.16(2) 0.065(15) 0.16(2) -0.025(14) -0.050(18) -0.022(15)
C23 0.113(17) 0.080(14) 0.112(15) -0.025(11) -0.049(12) -0.002(12)

loop_
_atom_type_symbol
_atom_type_description
_atom_type_scat_dispersion_real
_atom_type_scat_dispersion_imag
_atom_type_scat_source
C C 0.0033 0.0016 'International Tables Vol C Tables 4.2.6.8 and 6.1.1.4'
H H 0.0000 0.0000 'International Tables Vol C Tables 4.2.6.8 and 6.1.1.4'
N N 0.0061 0.0033 'International Tables Vol C Tables 4.2.6.8 and 6.1.1.4'
O O 0.0106 0.0060 'International Tables Vol C Tables 4.2.6.8 and 6.1.1.4'
S S 0.1246 0.1234 'International Tables Vol C Tables 4.2.6.8 and 6.1.1.4'

loop_
_geom_angle_atom_site_label_1
_geom_angle_atom_site_label_2
_geom_angle_atom_site_label_3
_geom_angle
_geom_angle_site_symmetry_1
_geom_angle_site_symmetry_3
_geom_angle_publ_flag
C1 S1 C2 91.4(8) . . ?
C12 S2 C13 93.1(9) . . ?
C0AA O2 H2 109.5 . . ?
C15 O4 H4 109.5 . . ?
C11 C1 S1 113.5(12) . . ?
C11 C1 H1 123.2 . . ?
S1 C1 H1 123.2 . . ?
C10 C2 C1AA 124.6(12) . . ?
C10 C2 S1 115.8(10) . . ?
C1AA C2 S1 119.3(11) . . ?
C1AA N3 C0AA 122.2(12) . . ?
C1AA N3 H3 118.9 . . ?
C0AA N3 H3 118.9 . . ?
C14 N4 C15 121.3(11) . . ?
C14 N4 H4A 119.3 . . ?
C15 N4 H4A 119.3 . . ?
C21 C5 C13 107.1(12) . . ?
C21 C5 H5 126.5 . . ?
C13 C5 H5 126.5 . . ?
O3 C1AA N3 120.1(12) . . ?
O3 C1AA C2 121.5(11) . . ?
N3 C1AA C2 118.4(13) . . ?
O2 C0AA N3 109.3(11) . . ?
O2 C0AA C3 110.6(11) . . ?
N3 C0AA C3 108.5(11) . . ?
O2 C0AA H0AA 109.5 . . ?
N3 C0AA H0AA 109.5 . . ?
C3 C0AA H0AA 109.5 . . ?
O1 C3 C4 123.0(13) . . ?
O1 C3 C0AA 118.5(13) . . ?
C4 C3 C0AA 118.5(12) . . ?
C9 C4 C2AA 115.6(16) . . ?
C9 C4 C3 119.4(14) . . ?
C2AA C4 C3 125.0(15) . . ?
C4 C2AA C6 120(2) . . ?
C4 C2AA H2AA 120.2 . . ?
C6 C2AA H2AA 120.2 . . ?
C2AA C6 C7 123(2) . . ?
C2AA C6 H6 118.7 . . ?
C7 C6 H6 118.7 . . ?
C8 C7 C6 116(2) . . ?
C8 C7 H7 121.9 . . ?
C6 C7 H7 121.9 . . ?
C7 C8 C9 122(2) . . ?
C7 C8 H8 119.1 . . ?
C9 C8 H8 119.1 . . ?
C4 C9 C8 124(2) . . ?
C4 C9 H9 118.0 . . ?
C8 C9 H9 118.0 . . ?
C2 C10 C11 105.8(13) . . ?
C2 C10 H10 127.1 . . ?
C11 C10 H10 127.1 . . ?
C1 C11 C10 113.5(15) . . ?
C1 C11 H11 123.3 . . ?
C10 C11 H11 123.3 . . ?
C21 C12 S2 113.5(11) . . ?
C21 C12 H12 123.2 . . ?
S2 C12 H12 123.2 . . ?
C14 C13 C5 128.7(12) . . ?
C14 C13 S2 120.7(13) . . ?
C5 C13 S2 110.4(10) . . ?
O6 C14 N4 123.7(13) . . ?
O6 C14 C13 121.4(12) . . ?
N4 C14 C13 114.9(14) . . ?
O4 C15 N4 112.1(11) . . ?
O4 C15 C16 112.1(11) . . ?
N4 C15 C16 108.7(10) . . ?
O4 C15 H15 107.9 . . ?
N4 C15 H15 107.9 . . ?
C16 C15 H15 107.9 . . ?
O5 C16 C15 119.7(13) . . ?
O5 C16 C17 120.2(13) . . ?
C15 C16 C17 120.0(12) . . ?
C18 C17 C23 118.6(16) . . ?
C18 C17 C16 123.1(14) . . ?
C23 C17 C16 118.2(15) . . ?
C17 C18 C19 123.4(19) . . ?
C17 C18 H18 118.3 . . ?
C19 C18 H18 118.3 . . ?
C20 C19 C18 119(2) . . ?
C20 C19 H19 120.6 . . ?
C18 C19 H19 120.6 . . ?
C19 C20 C22 121(2) . . ?
C19 C20 H20 119.4 . . ?
C22 C20 H20 119.4 . . ?
C12 C21 C5 115.8(14) . . ?
C12 C21 H21 122.1 . . ?
C5 C21 H21 122.1 . . ?
C20 C22 C23 119.3(19) . . ?
C20 C22 H22 120.4 . . ?
C23 C22 H22 120.4 . . ?
C17 C23 C22 118.3(18) . . ?
C17 C23 H23 120.8 . . ?
C22 C23 H23 120.8 . . ?

loop_
_geom_bond_atom_site_label_1
_geom_bond_atom_site_label_2
_geom_bond_distance
_geom_bond_site_symmetry_2
_geom_bond_publ_flag
S1 C1 1.671(17) . ?
S1 C2 1.675(13) . ?
S2 C12 1.679(17) . ?
S2 C13 1.734(13) . ?
O1 C3 1.218(14) . ?
O2 C0AA 1.429(16) . ?
O2 H2 0.8200 . ?
O3 C1AA 1.262(15) . ?
O4 C15 1.391(15) . ?
O4 H4 0.8200 . ?
O5 C16 1.232(14) . ?
O6 C14 1.240(16) . ?
C1 C11 1.38(2) . ?
C1 H1 0.9300 . ?
C2 C10 1.42(2) . ?
C2 C1AA 1.479(18) . ?
N3 C1AA 1.353(15) . ?
N3 C0AA 1.490(16) . ?
N3 H3 0.8600 . ?
N4 C14 1.348(16) . ?
N4 C15 1.453(15) . ?
N4 H4A 0.8600 . ?
C5 C21 1.454(17) . ?
C5 C13 1.48(2) . ?
C5 H5 0.9300 . ?
C0AA C3 1.520(17) . ?
C0AA H0AA 0.9800 . ?
C3 C4 1.46(2) . ?
C4 C9 1.36(2) . ?
C4 C2AA 1.36(2) . ?
C2AA C6 1.37(3) . ?
C2AA H2AA 0.9300 . ?
C6 C7 1.39(3) . ?
C6 H6 0.9300 . ?
C7 C8 1.29(3) . ?
C7 H7 0.9300 . ?
C8 C9 1.36(3) . ?
C8 H8 0.9300 . ?
C9 H9 0.9300 . ?
C10 C11 1.456(18) . ?
C10 H10 0.9300 . ?
C11 H11 0.9300 . ?
C12 C21 1.33(2) . ?
C12 H12 0.9300 . ?
C13 C14 1.44(2) . ?
C15 C16 1.511(18) . ?
C15 H15 0.9800 . ?
C16 C17 1.51(2) . ?
C17 C18 1.34(2) . ?
C17 C23 1.41(2) . ?
C18 C19 1.38(3) . ?
C18 H18 0.9300 . ?
C19 C20 1.34(3) . ?
C19 H19 0.9300 . ?
C20 C22 1.39(3) . ?
C20 H20 0.9300 . ?
C21 H21 0.9300 . ?
C22 C23 1.41(3) . ?
C22 H22 0.9300 . ?
C23 H23 0.9300 . ?
